data_7023579
loop_
_publ_author_name
'Freeman, Jason L.'
'Zhao, Qun'
'Zhang, Yuanli'
'Wang, Jianwei'
'Lawson, Christopher M.'
'Gray, Gary M.'

_publ_section_title
;
 Synthesis, linear and nonlinear optical properties of
 phosphonato-substituted bithiophenes derived from 2,2'-biphenol.
;
_journal_issue 39
_journal_name_full 'Dalton transactions (Cambridge, England : 2003)'
_journal_page_first 14281
_journal_page_last 14297
_journal_paper_doi 10.1039/c3dt51499d
_journal_volume 42
_journal_year 2013
_chemical_formula_sum 'C32 H20 O6 P2 S2'
_chemical_formula_weight 626.54
_chemical_name_systematic
;
?
;
_space_group_IT_number 14
_symmetry_cell_setting monoclinic
_symmetry_space_group_name_Hall '-P 2ybc'
_symmetry_space_group_name_H-M 'P 1 21/c 1'
_atom_sites_solution_hydrogens geom
_atom_sites_solution_primary direct
_atom_sites_solution_secondary difmap
_audit_creation_method SHELXL-97
_cell_angle_alpha 90.00
_cell_angle_beta 102.53(3)
_cell_angle_gamma 90.00
_cell_formula_units_Z 2
_cell_length_a 8.5662(17)
_cell_length_b 14.881(3)
_cell_length_c 11.645(2)
_cell_measurement_temperature 293(2)
_cell_volume 1449.1(5)
_computing_cell_refinement 'Bruker XSCANS'
_computing_data_collection 'Bruker XSCANS'
_computing_data_reduction 'Bruker SHELXTL'
_computing_molecular_graphics 'Bruker SHELXTL'
_computing_publication_material 'Bruker SHELXTL'
_computing_structure_refinement 'SHELXL-97 (Sheldrick, 1997)'
_computing_structure_solution 'SHELXS-97 (Sheldrick, 1990)'
_diffrn_ambient_temperature 293(2)
_diffrn_measured_fraction_theta_full 1.000
_diffrn_measured_fraction_theta_max 1.000
_diffrn_measurement_device_type 'Bruker P4'
_diffrn_measurement_method '\w scans'
_diffrn_radiation_monochromator graphite
_diffrn_radiation_source 'fine-focus sealed tube'
_diffrn_radiation_type MoK\a
_diffrn_radiation_wavelength 0.71073
_diffrn_reflns_av_R_equivalents 0.1227
_diffrn_reflns_av_sigmaI/netI 0.0693
_diffrn_reflns_limit_h_max 10
_diffrn_reflns_limit_h_min -10
_diffrn_reflns_limit_k_max 1
_diffrn_reflns_limit_k_min -17
_diffrn_reflns_limit_l_max 1
_diffrn_reflns_limit_l_min -13
_diffrn_reflns_number 3184
_diffrn_reflns_theta_full 24.97
_diffrn_reflns_theta_max 24.97
_diffrn_reflns_theta_min 2.25
_exptl_absorpt_coefficient_mu 0.339
_exptl_absorpt_correction_type none
_exptl_crystal_density_diffrn 1.436
_exptl_crystal_density_method 'not measured'
_exptl_crystal_F_000 644
_exptl_crystal_size_max 0.6
_exptl_crystal_size_mid 0.2
_exptl_crystal_size_min 0.2
_refine_diff_density_max 0.540
_refine_diff_density_min -0.485
_refine_diff_density_rms 0.091
_refine_ls_extinction_coef 0.015(4)
_refine_ls_extinction_expression Fc^*^=kFc[1+0.001xFc^2^\l^3^/sin(2\q)]^-1/4^
_refine_ls_extinction_method SHELXL
_refine_ls_goodness_of_fit_ref 1.044
_refine_ls_hydrogen_treatment constr
_refine_ls_matrix_type full
_refine_ls_number_parameters 191
_refine_ls_number_reflns 2543
_refine_ls_number_restraints 0
_refine_ls_restrained_S_all 1.044
_refine_ls_R_factor_all 0.0820
_refine_ls_R_factor_gt 0.0641
_refine_ls_shift/su_max 0.012
_refine_ls_shift/su_mean 0.001
_refine_ls_structure_factor_coef Fsqd
_refine_ls_weighting_details 'calc w=1/[\s^2^(Fo^2^)+(0.1178P)^2^+0.1318P] where P=(Fo^2^+2Fc^2^)/3'
_refine_ls_weighting_scheme calc
_refine_ls_wR_factor_gt 0.1700
_refine_ls_wR_factor_ref 0.1835
_reflns_number_gt 2003
_reflns_number_total 2543
_reflns_threshold_expression >2sigma(I)
_cod_data_source_file c3dt51499d.txt
_cod_data_source_block jlf3752
_cod_depositor_comments
;
The following automatic conversions were performed:

'_symmetry_cell_setting' value 'Monoclinic' changed to 'monoclinic'
according to /home/saulius/struct/CIF-dictionaries/cif_core.dic
dictionary named 'cif_core.dic' version 2.4.2 from 2011-04-26.

Automatic conversion script
Id: cif_fix_values 1891 2012-01-12 08:04:46Z andrius 
;
_cod_original_cell_volume 1449.0(5)
_cod_original_sg_symbol_H-M P2(1)/c
_cod_database_code 7023579

loop_
_symmetry_equiv_pos_as_xyz
'x, y, z'
'-x, y+1/2, -z+1/2'
'-x, -y, -z'
'x, -y-1/2, z-1/2'

loop_
_atom_site_label
_atom_site_type_symbol
_atom_site_fract_x
_atom_site_fract_y
_atom_site_fract_z
_atom_site_U_iso_or_equiv
_atom_site_adp_type
_atom_site_occupancy
_atom_site_symmetry_multiplicity
_atom_site_calc_flag
_atom_site_refinement_flags
C1 C 0.4254(4) 0.2514(3) 0.9393(3) 0.0547(9) Uani 1 1 d .
C2 C 0.4751(5) 0.1704(4) 0.9017(4) 0.0730(12) Uani 1 1 d .
H2 H 0.4238 0.1468 0.8294 0.088 Uiso 1 1 calc R
C3 C 0.6005(6) 0.1245(4) 0.9711(5) 0.0913(16) Uani 1 1 d .
H3 H 0.6336 0.0695 0.9467 0.110 Uiso 1 1 calc R
C4 C 0.6758(6) 0.1611(5) 1.0767(5) 0.0976(19) Uani 1 1 d .
H4 H 0.7626 0.1315 1.1231 0.117 Uiso 1 1 calc R
C5 C 0.6246(5) 0.2414(4) 1.1152(4) 0.0795(14) Uani 1 1 d .
H5 H 0.6761 0.2643 1.1878 0.095 Uiso 1 1 calc R
C6 C 0.4971(4) 0.2890(3) 1.0472(3) 0.0594(10) Uani 1 1 d .
C7 C 0.4417(5) 0.3761(3) 1.0859(3) 0.0604(10) Uani 1 1 d .
C8 C 0.5497(7) 0.4411(4) 1.1402(4) 0.0872(17) Uani 1 1 d .
H8 H 0.6587 0.4296 1.1512 0.105 Uiso 1 1 calc R
C9 C 0.5003(10) 0.5221(4) 1.1782(4) 0.105(2) Uani 1 1 d .
H9 H 0.5750 0.5639 1.2156 0.126 Uiso 1 1 calc R
C10 C 0.3385(10) 0.5403(3) 1.1601(4) 0.102(2) Uani 1 1 d .
H10 H 0.3047 0.5954 1.1836 0.122 Uiso 1 1 calc R
C11 C 0.2271(7) 0.4782(3) 1.1077(4) 0.0736(12) Uani 1 1 d .
H11 H 0.1183 0.4903 1.0959 0.088 Uiso 1 1 calc R
C12 C 0.2801(5) 0.3981(2) 1.0733(3) 0.0541(9) Uani 1 1 d .
C13 C 0.0629(4) 0.1927(2) 0.9028(3) 0.0426(7) Uani 1 1 d .
C14 C 0.0026(4) 0.1373(2) 0.8103(3) 0.0502(9) Uani 1 1 d .
H14 H -0.0165 0.1554 0.7320 0.060 Uiso 1 1 calc R
C15 C -0.0272(4) 0.0501(2) 0.8464(3) 0.0490(8) Uani 1 1 d .
H15 H -0.0679 0.0041 0.7944 0.059 Uiso 1 1 calc R
C16 C 0.0096(3) 0.0398(2) 0.9657(3) 0.0393(7) Uani 1 1 d .
O1 O 0.3017(3) 0.29800(17) 0.86417(19) 0.0516(7) Uani 1 1 d .
O2 O 0.1653(3) 0.33149(16) 1.02885(19) 0.0485(6) Uani 1 1 d .
O3 O 0.0276(3) 0.36247(16) 0.8109(2) 0.0623(7) Uani 1 1 d .
P P 0.13001(10) 0.30363(6) 0.89431(7) 0.0434(3) Uani 1 1 d .
S S 0.08425(11) 0.13737(5) 1.03466(7) 0.0470(3) Uani 1 1 d .

loop_
_atom_site_aniso_label
_atom_site_aniso_U_11
_atom_site_aniso_U_22
_atom_site_aniso_U_33
_atom_site_aniso_U_23
_atom_site_aniso_U_13
_atom_site_aniso_U_12
C1 0.0522(19) 0.074(3) 0.0400(18) 0.0088(16) 0.0148(14) -0.0069(18)
C2 0.074(3) 0.096(3) 0.055(2) -0.006(2) 0.026(2) 0.011(2)
C3 0.085(3) 0.118(4) 0.076(3) 0.003(3) 0.031(3) 0.038(3)
C4 0.070(3) 0.153(6) 0.075(3) 0.023(3) 0.026(2) 0.040(3)
C5 0.062(2) 0.125(4) 0.050(2) 0.011(2) 0.0066(18) -0.005(3)
C6 0.058(2) 0.077(3) 0.0438(19) 0.0059(18) 0.0131(16) -0.0169(19)
C7 0.082(3) 0.065(2) 0.0334(17) 0.0029(16) 0.0099(16) -0.031(2)
C8 0.106(3) 0.107(4) 0.045(2) 0.005(2) 0.007(2) -0.061(3)
C9 0.172(6) 0.084(4) 0.055(3) -0.009(3) 0.017(3) -0.085(4)
C10 0.195(7) 0.054(3) 0.062(3) -0.018(2) 0.040(4) -0.051(4)
C11 0.126(4) 0.047(2) 0.051(2) -0.0076(17) 0.028(2) -0.015(2)
C12 0.086(3) 0.0417(19) 0.0326(17) -0.0022(13) 0.0088(15) -0.0241(18)
C13 0.0467(17) 0.0395(17) 0.0394(17) 0.0031(13) 0.0045(12) -0.0030(14)
C14 0.069(2) 0.0397(19) 0.0393(18) 0.0032(13) 0.0053(15) -0.0047(15)
C15 0.064(2) 0.0349(17) 0.0452(18) -0.0038(13) 0.0062(14) -0.0080(15)
C16 0.0424(15) 0.0297(15) 0.0449(17) -0.0028(12) 0.0079(12) -0.0030(12)
O1 0.0665(16) 0.0513(15) 0.0367(12) 0.0035(10) 0.0106(10) -0.0157(11)
O2 0.0628(14) 0.0429(13) 0.0404(13) -0.0018(10) 0.0124(10) -0.0092(11)
O3 0.0857(18) 0.0411(15) 0.0548(15) 0.0123(11) 0.0034(12) 0.0051(12)
P 0.0594(6) 0.0317(5) 0.0369(5) 0.0035(3) 0.0057(4) -0.0059(3)
S 0.0662(6) 0.0351(5) 0.0379(5) 0.0005(3) 0.0074(4) -0.0135(4)

loop_
_atom_type_symbol
_atom_type_description
_atom_type_scat_dispersion_real
_atom_type_scat_dispersion_imag
_atom_type_scat_source
C C 0.0033 0.0016 'International Tables Vol C Tables 4.2.6.8 and 6.1.1.4'
H H 0.0000 0.0000 'International Tables Vol C Tables 4.2.6.8 and 6.1.1.4'
O O 0.0106 0.0060 'International Tables Vol C Tables 4.2.6.8 and 6.1.1.4'
P P 0.1023 0.0942 'International Tables Vol C Tables 4.2.6.8 and 6.1.1.4'
S S 0.1246 0.1234 'International Tables Vol C Tables 4.2.6.8 and 6.1.1.4'

loop_
_geom_angle_atom_site_label_1
_geom_angle_atom_site_label_2
_geom_angle_atom_site_label_3
_geom_angle
_geom_angle_site_symmetry_1
_geom_angle_site_symmetry_3
C2 C1 C6 122.1(4) . .
C2 C1 O1 118.5(3) . .
C6 C1 O1 119.4(4) . .
C3 C2 C1 120.2(4) . .
C3 C2 H2 119.9 . .
C1 C2 H2 119.9 . .
C4 C3 C2 118.9(5) . .
C4 C3 H3 120.5 . .
C2 C3 H3 120.5 . .
C3 C4 C5 121.0(5) . .
C3 C4 H4 119.5 . .
C5 C4 H4 119.5 . .
C4 C5 C6 121.3(5) . .
C4 C5 H5 119.3 . .
C6 C5 H5 119.3 . .
C1 C6 C5 116.6(4) . .
C1 C6 C7 121.2(4) . .
C5 C6 C7 122.2(4) . .
C8 C7 C12 115.5(4) . .
C8 C7 C6 121.3(4) . .
C12 C7 C6 123.1(3) . .
C9 C8 C7 122.1(5) . .
C9 C8 H8 118.9 . .
C7 C8 H8 118.9 . .
C10 C9 C8 119.2(5) . .
C10 C9 H9 120.4 . .
C8 C9 H9 120.4 . .
C11 C10 C9 120.8(5) . .
C11 C10 H10 119.6 . .
C9 C10 H10 119.6 . .
C12 C11 C10 118.3(5) . .
C12 C11 H11 120.8 . .
C10 C11 H11 120.8 . .
C11 C12 C7 123.9(4) . .
C11 C12 O2 118.0(4) . .
C7 C12 O2 118.0(3) . .
C14 C13 S 111.4(3) . .
C14 C13 P 126.5(3) . .
S C13 P 121.91(19) . .
C13 C14 C15 112.6(3) . .
C13 C14 H14 123.7 . .
C15 C14 H14 123.7 . .
C16 C15 C14 113.1(3) . .
C16 C15 H15 123.5 . .
C14 C15 H15 123.5 . .
C15 C16 C16 128.4(3) . 3_557
C15 C16 S 111.2(2) . .
C16 C16 S 120.4(3) 3_557 .
C1 O1 P 119.97(19) . .
C12 O2 P 120.91(19) . .
O3 P O2 117.46(15) . .
O3 P O1 109.79(15) . .
O2 P O1 104.19(13) . .
O3 P C13 116.51(15) . .
O2 P C13 100.62(14) . .
O1 P C13 107.05(14) . .
C16 S C13 91.80(15) . .

loop_
_geom_bond_atom_site_label_1
_geom_bond_atom_site_label_2
_geom_bond_distance
_geom_bond_site_symmetry_2
C1 C2 1.381(6) .
C1 C6 1.390(5) .
C1 O1 1.402(4) .
C2 C3 1.377(6) .
C2 H2 0.9300 .
C3 C4 1.372(8) .
C3 H3 0.9300 .
C4 C5 1.380(8) .
C4 H4 0.9300 .
C5 C6 1.395(6) .
C5 H5 0.9300 .
C6 C7 1.484(6) .
C7 C8 1.392(6) .
C7 C12 1.398(6) .
C8 C9 1.382(8) .
C8 H8 0.9300 .
C9 C10 1.382(9) .
C9 H9 0.9300 .
C10 C11 1.373(7) .
C10 H10 0.9300 .
C11 C12 1.366(6) .
C11 H11 0.9300 .
C12 O2 1.413(4) .
C13 C14 1.366(5) .
C13 S 1.717(3) .
C13 P 1.757(3) .
C14 C15 1.405(5) .
C14 H14 0.9300 .
C15 C16 1.365(4) .
C15 H15 0.9300 .
C16 C16 1.457(6) 3_557
C16 S 1.715(3) .
O1 P 1.587(3) .
O2 P 1.585(2) .
O3 P 1.452(3) .

loop_
_geom_torsion_atom_site_label_1
_geom_torsion_atom_site_label_2
_geom_torsion_atom_site_label_3
_geom_torsion_atom_site_label_4
_geom_torsion
_geom_torsion_site_symmetry_1
_geom_torsion_site_symmetry_4
C6 C1 C2 C3 -0.8(6) . .
O1 C1 C2 C3 177.4(4) . .
C1 C2 C3 C4 -0.8(8) . .
C2 C3 C4 C5 1.9(8) . .
C3 C4 C5 C6 -1.4(8) . .
C2 C1 C6 C5 1.3(6) . .
O1 C1 C6 C5 -176.9(3) . .
C2 C1 C6 C7 -179.9(3) . .
O1 C1 C6 C7 1.9(5) . .
C4 C5 C6 C1 -0.2(6) . .
C4 C5 C6 C7 -179.0(4) . .
C1 C6 C7 C8 -137.6(4) . .
C5 C6 C7 C8 41.1(5) . .
C1 C6 C7 C12 43.8(5) . .
C5 C6 C7 C12 -137.5(4) . .
C12 C7 C8 C9 -0.4(5) . .
C6 C7 C8 C9 -179.1(4) . .
C7 C8 C9 C10 -1.3(7) . .
C8 C9 C10 C11 1.7(7) . .
C9 C10 C11 C12 -0.4(7) . .
C10 C11 C12 C7 -1.4(6) . .
C10 C11 C12 O2 174.6(3) . .
C8 C7 C12 C11 1.8(5) . .
C6 C7 C12 C11 -179.5(3) . .
C8 C7 C12 O2 -174.2(3) . .
C6 C7 C12 O2 4.5(5) . .
S C13 C14 C15 0.4(4) . .
P C13 C14 C15 174.7(3) . .
C13 C14 C15 C16 0.3(5) . .
C14 C15 C16 C16 178.1(4) . 3_557
C14 C15 C16 S -0.9(4) . .
C2 C1 O1 P 108.5(3) . .
C6 C1 O1 P -73.2(4) . .
C11 C12 O2 P 111.1(3) . .
C7 C12 O2 P -72.7(3) . .
C12 O2 P O3 -79.1(3) . .
C12 O2 P O1 42.5(3) . .
C12 O2 P C13 153.3(3) . .
C1 O1 P O3 174.2(3) . .
C1 O1 P O2 47.6(3) . .
C1 O1 P C13 -58.4(3) . .
C14 C13 P O3 46.1(4) . .
S C13 P O3 -140.1(2) . .
C14 C13 P O2 174.3(3) . .
S C13 P O2 -11.9(2) . .
C14 C13 P O1 -77.2(3) . .
S C13 P O1 96.6(2) . .
C15 C16 S C13 0.9(3) . .
C16 C16 S C13 -178.2(3) 3_557 .
C14 C13 S C16 -0.7(3) . .
P C13 S C16 -175.4(2) . .
